data_2020729
loop_
_publ_author_name
'Gomathi, V.'
'Theivarasu, C.'

_publ_section_title
;
 Hydrogen-bonded assemblies in the molecular crystals of 2,2'-thiodiacetic
 acid with ethylenediamine and <i>o</i>-phenylenediamine
;
_journal_coeditor_code QS3058
_journal_issue 2
_journal_name_full 'Acta Crystallographica Section C'
_journal_page_first 97
_journal_page_last 103
_journal_paper_doi 10.1107/S2053229617000559
_journal_volume 73
_journal_year 2017
_chemical_formula_iupac 'C2 H10 N2 2+, C4 H4 O4 S2 2-'
_chemical_formula_moiety 'C2 H10 N2 2+, C4 H4 O4 S2 2-'
_chemical_formula_sum 'C6 H14 N2 O4 S'
_chemical_formula_weight 210.25
_chemical_name_systematic
;
Ethylenediaminium 2,2'-thiodiacetate
;
_space_group_crystal_system monoclinic
_space_group_IT_number 14
_space_group_name_Hall '-P 2ybc'
_space_group_name_H-M_alt 'P 1 21/c 1'
_symmetry_space_group_name_Hall '-P 2ybc'
_symmetry_space_group_name_H-M 'P 1 21/c 1'
_atom_sites_solution_hydrogens geom
_audit_creation_method SHELXL-2014/7
_cell_angle_alpha 90
_cell_angle_beta 91.421(2)
_cell_angle_gamma 90
_cell_formula_units_Z 4
_cell_length_a 10.9626(5)
_cell_length_b 10.2601(4)
_cell_length_c 8.7673(4)
_cell_measurement_reflns_used 6743
_cell_measurement_temperature 293(2)
_cell_measurement_theta_max 30.3
_cell_measurement_theta_min 2.71
_cell_volume 985.82(7)
_computing_cell_refinement
;
APEX2 and SAINT (Bruker, 2004)
;
_computing_data_collection
;
APEX2 (Bruker, 2004)
;
_computing_data_reduction
;
SAINT and XPREP (Bruker, 2004)
;
_computing_molecular_graphics
;
ORTEP-3 for Windows (Farrugia, 2012) and Mercury (Bruno <i>et al.</i>,
2002)
;
_computing_publication_material
;
SHELXL2014 (Sheldrick, 2015)
;
_computing_structure_refinement
;
SHELXL2014 (Sheldrick, 2015)
;
_computing_structure_solution
;
SIR92 (Altomare <i>et al.</i>,  1992)
;
_diffrn_ambient_temperature 293(2)
_diffrn_measured_fraction_theta_full 1.000
_diffrn_measured_fraction_theta_max 1.000
_diffrn_measurement_device_type 'Bruker Kappa APEXII CCD'
_diffrn_measurement_method '\w and \f scan'
_diffrn_radiation_monochromator graphite
_diffrn_radiation_type MoK\a
_diffrn_radiation_wavelength 0.71073
_diffrn_reflns_av_R_equivalents 0.0196
_diffrn_reflns_limit_h_max 13
_diffrn_reflns_limit_h_min -13
_diffrn_reflns_limit_k_max 12
_diffrn_reflns_limit_k_min -12
_diffrn_reflns_limit_l_max 10
_diffrn_reflns_limit_l_min -10
_diffrn_reflns_number 12561
_diffrn_reflns_theta_full 24.992
_diffrn_reflns_theta_max 24.992
_diffrn_reflns_theta_min 1.858
_exptl_absorpt_coefficient_mu 0.316
_exptl_absorpt_correction_T_max 0.9276
_exptl_absorpt_correction_T_min 0.8946
_exptl_absorpt_correction_type multi-scan
_exptl_absorpt_process_details
;
(SADABS; Bruker, 2004)
;
_exptl_crystal_colour colourless
_exptl_crystal_density_diffrn 1.417
_exptl_crystal_density_method 'not measured'
_exptl_crystal_description needle
_exptl_crystal_F_000 448
_exptl_crystal_size_max 0.350
_exptl_crystal_size_mid 0.300
_exptl_crystal_size_min 0.300
_refine_diff_density_max 0.166
_refine_diff_density_min -0.169
_refine_ls_extinction_method none
_refine_ls_goodness_of_fit_ref 1.057
_refine_ls_hydrogen_treatment constr
_refine_ls_matrix_type full
_refine_ls_number_parameters 118
_refine_ls_number_reflns 1733
_refine_ls_number_restraints 0
_refine_ls_restrained_S_all 1.057
_refine_ls_R_factor_all 0.0311
_refine_ls_R_factor_gt 0.0262
_refine_ls_shift/su_max 0.000
_refine_ls_shift/su_mean 0.000
_refine_ls_structure_factor_coef Fsqd
_refine_ls_weighting_details 'w=1/[\s^2^(Fo^2^)+(0.0287P)^2^+0.5534P] where P=(Fo^2^+2Fc^2^)/3'
_refine_ls_weighting_scheme calc
_refine_ls_wR_factor_gt 0.0655
_refine_ls_wR_factor_ref 0.0705
_reflns_number_gt 1535
_reflns_number_total 1733
_reflns_threshold_expression 'I > 2\s(I)'
_cod_data_source_file qs3058sup1.cif
_cod_data_source_block TDAEN
_cod_database_code 2020729
_shelx_space_group_comment
;
The symmetry employed for this shelxl refinement is uniquely defined
by the following loop, which should always be used as a source of
symmetry information in preference to the above space-group names.
They are only intended as comments.
;
_shelx_estimated_absorpt_t_min 0.897
_shelx_estimated_absorpt_t_max 0.911

loop_
_space_group_symop_operation_xyz
'x, y, z'
'-x, y+1/2, -z+1/2'
'-x, -y, -z'
'x, -y-1/2, z-1/2'

loop_
_atom_site_type_symbol
_atom_site_label
_atom_site_fract_x
_atom_site_fract_y
_atom_site_fract_z
_atom_site_U_iso_or_equiv
_atom_site_adp_type
_atom_site_calc_flag
_atom_site_occupancy
C C1 0.23116(13) 0.12791(14) -0.17964(17) 0.0229(3) Uani d 1
C C2 0.31284(14) 0.11575(17) -0.03784(18) 0.0308(4) Uani d 1
H H2A 0.3496 0.2002 -0.0176 0.037 Uiso calc 1
H H2B 0.3784 0.0559 -0.0604 0.037 Uiso calc 1
C C3 0.18176(14) -0.09258(15) 0.07206(19) 0.0298(4) Uani d 1
H H3A 0.1400 -0.1308 0.1575 0.036 Uiso calc 1
H H3B 0.1206 -0.0759 -0.0073 0.036 Uiso calc 1
C C4 0.26946(13) -0.19425(15) 0.01197(17) 0.0270(3) Uani d 1
C C5 0.53945(14) -0.00265(16) -0.42869(17) 0.0291(4) Uani d 1
H H5A 0.5145 -0.0751 -0.3655 0.035 Uiso calc 1
H H5B 0.6239 -0.0160 -0.4552 0.035 Uiso calc 1
C C6 0.03364(15) 0.05300(16) 0.45917(18) 0.0305(4) Uani d 1
H H6A 0.1190 0.0295 0.4520 0.037 Uiso calc 1
H H6B -0.0001 0.0628 0.3565 0.037 Uiso calc 1
N N1 0.52765(11) 0.12046(13) -0.34380(14) 0.0273(3) Uani d 1
H H1A 0.5743 0.1173 -0.2594 0.041 Uiso calc 1
H H1B 0.5513 0.1865 -0.4019 0.041 Uiso calc 1
H H1C 0.4502 0.1319 -0.3189 0.041 Uiso calc 1
N N2 0.02281(11) 0.17710(13) 0.54231(14) 0.0271(3) Uani d 1
H H2C 0.0628 0.2392 0.4933 0.041 Uiso calc 1
H H2D -0.0555 0.1989 0.5477 0.041 Uiso calc 1
H H2E 0.0546 0.1682 0.6361 0.041 Uiso calc 1
O O1 0.11916(9) 0.14597(11) -0.16515(12) 0.0294(3) Uani d 1
O O2 0.28221(10) 0.12164(13) -0.30456(13) 0.0377(3) Uani d 1
O O3 0.22187(10) -0.28269(13) -0.06647(16) 0.0449(3) Uani d 1
O O4 0.38094(10) -0.18605(12) 0.04327(14) 0.0362(3) Uani d 1
S S1 0.24260(4) 0.06144(4) 0.13324(4) 0.02889(13) Uani d 1

loop_
_atom_site_aniso_label
_atom_site_aniso_U_11
_atom_site_aniso_U_22
_atom_site_aniso_U_33
_atom_site_aniso_U_12
_atom_site_aniso_U_13
_atom_site_aniso_U_23
C1 0.0221(7) 0.0215(7) 0.0252(8) 0.0003(6) 0.0014(6) 0.0007(6)
C2 0.0225(8) 0.0405(9) 0.0294(8) -0.0066(7) -0.0020(6) 0.0052(7)
C3 0.0238(8) 0.0288(8) 0.0369(9) -0.0002(6) 0.0056(7) 0.0010(7)
C4 0.0230(8) 0.0302(8) 0.0279(8) -0.0005(6) 0.0011(6) 0.0000(7)
C5 0.0259(8) 0.0334(9) 0.0278(8) 0.0025(7) -0.0046(7) -0.0020(7)
C6 0.0307(8) 0.0341(9) 0.0271(8) -0.0038(7) 0.0055(6) 0.0018(7)
N1 0.0214(6) 0.0358(7) 0.0245(7) -0.0034(5) 0.0005(5) -0.0028(6)
N2 0.0221(6) 0.0300(7) 0.0291(7) -0.0013(5) -0.0017(5) 0.0057(6)
O1 0.0204(5) 0.0426(7) 0.0252(6) 0.0052(5) 0.0003(4) -0.0008(5)
O2 0.0275(6) 0.0601(8) 0.0257(6) 0.0075(5) 0.0053(5) 0.0004(6)
O3 0.0252(6) 0.0491(8) 0.0603(8) -0.0019(5) 0.0012(6) -0.0261(7)
O4 0.0208(6) 0.0413(7) 0.0462(7) 0.0034(5) -0.0028(5) -0.0116(6)
S1 0.0345(2) 0.0309(2) 0.0212(2) 0.00052(17) 0.00005(16) -0.00186(16)

loop_
_atom_type_symbol
_atom_type_description
_atom_type_scat_dispersion_real
_atom_type_scat_dispersion_imag
_atom_type_scat_source
C C 0.0033 0.0016 'International Tables Vol C Tables 4.2.6.8 and 6.1.1.4'
H H 0.0000 0.0000 'International Tables Vol C Tables 4.2.6.8 and 6.1.1.4'
N N 0.0061 0.0033 'International Tables Vol C Tables 4.2.6.8 and 6.1.1.4'
O O 0.0106 0.0060 'International Tables Vol C Tables 4.2.6.8 and 6.1.1.4'
S S 0.1246 0.1234 'International Tables Vol C Tables 4.2.6.8 and 6.1.1.4'

loop_
_geom_angle_atom_site_label_1
_geom_angle_atom_site_label_2
_geom_angle_atom_site_label_3
_geom_angle_site_symmetry_1
_geom_angle_site_symmetry_3
_geom_angle
_geom_angle_publ_flag
O2 C1 O1 . . 124.13(14) ?
O2 C1 C2 . . 116.58(13) ?
O1 C1 C2 . . 119.28(13) ?
C1 C2 S1 . . 116.99(11) ?
C1 C2 H2A . . 108.1 ?
S1 C2 H2A . . 108.1 ?
C1 C2 H2B . . 108.1 ?
S1 C2 H2B . . 108.1 ?
H2A C2 H2B . . 107.3 ?
C4 C3 S1 . . 118.33(11) ?
C4 C3 H3A . . 107.7 ?
S1 C3 H3A . . 107.7 ?
C4 C3 H3B . . 107.7 ?
S1 C3 H3B . . 107.7 ?
H3A C3 H3B . . 107.1 ?
O3 C4 O4 . . 124.39(15) ?
O3 C4 C3 . . 115.54(13) ?
O4 C4 C3 . . 120.07(14) ?
N1 C5 C5 . 3_654 109.46(16) y
N1 C5 H5A . . 109.8 y
C5 C5 H5A 3_654 . 109.8 ?
N1 C5 H5B . . 109.8 y
C5 C5 H5B 3_654 . 109.8 ?
H5A C5 H5B . . 108.2 ?
N2 C6 C6 . 3_556 110.04(16) y
N2 C6 H6A . . 109.7 y
C6 C6 H6A 3_556 . 109.7 ?
N2 C6 H6B . . 109.7 ?
C6 C6 H6B 3_556 . 109.7 ?
H6A C6 H6B . . 108.2 ?
C5 N1 H1A . . 109.5 ?
C5 N1 H1B . . 109.5 ?
H1A N1 H1B . . 109.5 ?
C5 N1 H1C . . 109.5 ?
H1A N1 H1C . . 109.5 ?
H1B N1 H1C . . 109.5 ?
C6 N2 H2C . . 109.5 ?
C6 N2 H2D . . 109.5 ?
H2C N2 H2D . . 109.5 ?
C6 N2 H2E . . 109.5 ?
H2C N2 H2E . . 109.5 ?
H2D N2 H2E . . 109.5 ?
C2 S1 C3 . . 100.85(8) ?

loop_
_geom_bond_atom_site_label_1
_geom_bond_atom_site_label_2
_geom_bond_site_symmetry_2
_geom_bond_distance
_geom_bond_publ_flag
C1 O2 . 1.2439(18) y
C1 O1 . 1.2514(17) ?
C1 C2 . 1.519(2) ?
C2 S1 . 1.7918(16) ?
C2 H2A . 0.9700 ?
C2 H2B . 0.9700 ?
C3 C4 . 1.522(2) ?
C3 S1 . 1.7923(16) ?
C3 H3A . 0.9700 ?
C3 H3B . 0.9700 ?
C4 O3 . 1.2453(19) ?
C4 O4 . 1.2488(18) y
C5 N1 . 1.473(2) y
C5 C5 3_654 1.504(3) y
C5 H5A . 0.9700 ?
C5 H5B . 0.9700 ?
C6 N2 . 1.473(2) y
C6 C6 3_556 1.505(3) y
C6 H6A . 0.9700 ?
C6 H6B . 0.9700 ?
N1 H1A . 0.8900 ?
N1 H1B . 0.8900 ?
N1 H1C . 0.8900 ?
N2 H2C . 0.8900 ?
N2 H2D . 0.8900 ?
N2 H2E . 0.8900 ?

loop_
_geom_hbond_atom_site_label_D
_geom_hbond_atom_site_label_H
_geom_hbond_atom_site_label_A
_geom_hbond_site_symmetry_A
_geom_hbond_distance_DH
_geom_hbond_distance_HA
_geom_hbond_distance_DA
_geom_hbond_angle_DHA
C2 H2B O4 . 0.97 2.64 3.260(2) 121.8
C5 H5B O2 3_654 0.97 2.60 3.3180(19) 130.7
N1 H1A O4 3_655 0.89 2.07 2.8755(17) 150.2
N1 H1A S1 3_655 0.89 2.92 3.6062(14) 135.6
N1 H1C O2 . 0.89 1.85 2.7211(16) 165.0
N1 H1B O3 2_654 0.89 2.53 3.0420(17) 117.3
N1 H1B O4 2_654 0.89 1.96 2.8444(17) 171.8
N2 H2C O1 4_566 0.89 1.93 2.7954(17) 162.3
N2 H2E O1 1_556 0.89 1.88 2.7680(16) 178.6
N2 H2E O2 1_556 0.89 2.58 3.1660(16) 124.1
N2 H2D O3 2 0.89 1.84 2.7273(17) 171.1

loop_
_geom_torsion_atom_site_label_1
_geom_torsion_atom_site_label_2
_geom_torsion_atom_site_label_3
_geom_torsion_atom_site_label_4
_geom_torsion
O2 C1 C2 S1 -156.35(13)
O1 C1 C2 S1 25.1(2)
S1 C3 C4 O3 -160.99(13)
S1 C3 C4 O4 19.6(2)
C1 C2 S1 C3 57.88(14)
C4 C3 S1 C2 58.30(14)

_cod_database_fobs_code 2020729
